data_4078420
loop_
_publ_author_name
'Ramakrishnan, S.'
'Anju, K. S.'
'Thomas, Ajesh P.'
'Gowri Sreedevi, K. C.'
'Salini, P. S.'
'Derry Holaday, M. G.'
'Suresh, Eringathodi'
'Srinivasan, A.'

_publ_section_title
;
 ansa-Ferrocene-Incorporated Calixpyrroles and Calixphyrins: Syntheses and
 Spectral/Structural Characterization
;
_journal_issue 11
_journal_name_full Organometallics
_journal_page_first 4166
_journal_paper_doi 10.1021/om300004m
_journal_volume 31
_journal_year 2012
_chemical_formula_sum 'C63 H45 Cl3 Fe N2 S'
_chemical_formula_weight 1024.27
_chemical_name_systematic
; 
 ? 
;
_space_group_IT_number 2
_symmetry_cell_setting triclinic
_symmetry_space_group_name_Hall '-P 1'
_symmetry_space_group_name_H-M 'P -1'
_atom_sites_solution_hydrogens geom
_atom_sites_solution_primary direct
_atom_sites_solution_secondary difmap
_audit_creation_method SHELXL-97
_cell_angle_alpha 99.425(2)
_cell_angle_beta 101.517(2)
_cell_angle_gamma 94.053(2)
_cell_formula_units_Z 2
_cell_length_a 10.8554(14)
_cell_length_b 13.2066(17)
_cell_length_c 17.776(2)
_cell_measurement_reflns_used 8977
_cell_measurement_temperature 110(2)
_cell_measurement_theta_max 28.24
_cell_measurement_theta_min 2.35
_cell_volume 2449.3(5)
_computing_cell_refinement 'BRUKER SMART'
_computing_data_collection 'BRUKER SMART'
_computing_data_reduction 'BRUKER SAINT'
_computing_molecular_graphics ORTEP
_computing_structure_refinement 'SHELXL-97 (Sheldrick, 1997)'
_computing_structure_solution 'SHELXS-97 (Sheldrick, 1990)'
_diffrn_ambient_temperature 110(2)
_diffrn_measured_fraction_theta_full 0.912
_diffrn_measured_fraction_theta_max 0.912
_diffrn_measurement_device_type 'BRUKER SMART APEX CCD DIFFRACTOMETER'
_diffrn_measurement_method 'OMEGA-PHI SCAN'
_diffrn_radiation_monochromator graphite
_diffrn_radiation_source 'fine-focus sealed tube'
_diffrn_radiation_type MoK\a
_diffrn_radiation_wavelength 0.71073
_diffrn_reflns_av_R_equivalents 0.0232
_diffrn_reflns_av_sigmaI/netI 0.0401
_diffrn_reflns_limit_h_max 14
_diffrn_reflns_limit_h_min -14
_diffrn_reflns_limit_k_max 17
_diffrn_reflns_limit_k_min -17
_diffrn_reflns_limit_l_max 23
_diffrn_reflns_limit_l_min -23
_diffrn_reflns_number 21017
_diffrn_reflns_theta_full 28.27
_diffrn_reflns_theta_max 28.27
_diffrn_reflns_theta_min 1.19
_exptl_absorpt_coefficient_mu 0.559
_exptl_absorpt_correction_T_max 0.9410
_exptl_absorpt_correction_T_min 0.8413
_exptl_absorpt_correction_type multi-scan
_exptl_absorpt_process_details 'BRUKER SADABS'
_exptl_crystal_colour Brown
_exptl_crystal_density_diffrn 1.389
_exptl_crystal_density_method 'not measured'
_exptl_crystal_description plates
_exptl_crystal_F_000 1060
_exptl_crystal_size_max 0.32
_exptl_crystal_size_mid 0.21
_exptl_crystal_size_min 0.11
_refine_diff_density_max 0.796
_refine_diff_density_min -0.519
_refine_diff_density_rms 0.090
_refine_ls_extinction_method none
_refine_ls_goodness_of_fit_ref 1.119
_refine_ls_hydrogen_treatment constr
_refine_ls_matrix_type full
_refine_ls_number_parameters 631
_refine_ls_number_reflns 11082
_refine_ls_number_restraints 0
_refine_ls_restrained_S_all 1.119
_refine_ls_R_factor_all 0.0673
_refine_ls_R_factor_gt 0.0608
_refine_ls_shift/su_max 0.001
_refine_ls_shift/su_mean 0.000
_refine_ls_structure_factor_coef Fsqd
_refine_ls_weighting_details 'calc w=1/[\s^2^(Fo^2^)+(0.0643P)^2^+3.6907P] where P=(Fo^2^+2Fc^2^)/3'
_refine_ls_weighting_scheme calc
_refine_ls_wR_factor_gt 0.1450
_refine_ls_wR_factor_ref 0.1491
_reflns_number_gt 10022
_reflns_number_total 11082
_reflns_threshold_expression >2sigma(I)
_cod_data_source_file om300004m_si_002.cif
_cod_data_source_block 441rkym
_cod_depositor_comments
;
The following automatic conversions were performed:

'_symmetry_cell_setting' value 'Triclinic' changed to 'triclinic'
according to /home/saulius/struct/CIF-dictionaries/cif_core.dic
dictionary named 'cif_core.dic' version 2.4.1 from
2010-06-29.

'_exptl_absorpt_correction_type' value 'MULTI-SCAN'
changed to 'multi-scan' according to
/home/saulius/struct/CIF-dictionaries/cif_core.dic dictionary named
'cif_core.dic' version 2.4.1 from 2010-06-29.

Automatic conversion script
Id: cif_fix_values 1891 2012-01-12 08:04:46Z andrius 
;
_cod_original_sg_symbol_H-M P-1
_cod_database_code 4078420

loop_
_symmetry_equiv_pos_as_xyz
'x, y, z'
'-x, -y, -z'

loop_
_atom_site_label
_atom_site_type_symbol
_atom_site_fract_x
_atom_site_fract_y
_atom_site_fract_z
_atom_site_U_iso_or_equiv
_atom_site_adp_type
_atom_site_occupancy
_atom_site_calc_flag
_atom_site_refinement_flags
Fe1 Fe -0.03469(3) 0.37902(3) 0.26715(2) 0.01270(10) Uani 1 d .
S1 S 0.10631(6) 0.09438(5) 0.19322(4) 0.01531(14) Uani 1 d .
Cl1 Cl -0.02283(9) 1.01612(7) 0.39470(7) 0.0464(2) Uani 1 d .
Cl2 Cl 0.12767(10) 0.88193(7) 0.31468(6) 0.0451(2) Uani 1 d .
Cl3 Cl 0.23545(10) 1.00041(11) 0.46820(6) 0.0606(3) Uani 1 d .
N1 N -0.1324(2) 0.15039(17) 0.10247(13) 0.0162(4) Uani 1 d .
N2 N 0.2543(2) 0.23156(17) 0.32755(13) 0.0158(4) Uani 1 d .
C1 C -0.1340(2) 0.2701(2) 0.30952(15) 0.0163(5) Uani 1 d .
H1 H -0.1992 0.2161 0.2782 0.020 Uiso 1 calc R
C2 C -0.0023(2) 0.26115(19) 0.32903(14) 0.0143(5) Uani 1 d .
H2 H 0.0387 0.1998 0.3132 0.017 Uiso 1 calc R
C3 C 0.0609(2) 0.3573(2) 0.37338(14) 0.0141(5) Uani 1 d .
C4 C -0.0354(2) 0.4253(2) 0.38173(15) 0.0162(5) Uani 1 d .
H4 H -0.0211 0.4969 0.4099 0.019 Uiso 1 calc R
C5 C -0.1548(2) 0.3714(2) 0.34208(15) 0.0168(5) Uani 1 d .
H5 H -0.2367 0.3993 0.3378 0.020 Uiso 1 calc R
C6 C 0.0979(3) 0.4304(2) 0.21117(15) 0.0177(5) Uani 1 d .
H6 H 0.1897 0.4321 0.2286 0.021 Uiso 1 calc R
C7 C 0.0166(2) 0.3471(2) 0.16078(15) 0.0159(5) Uani 1 d .
H7 H 0.0426 0.2814 0.1381 0.019 Uiso 1 calc R
C8 C -0.1096(2) 0.3743(2) 0.15032(14) 0.0148(5) Uani 1 d .
C9 C -0.1047(3) 0.4760(2) 0.19557(15) 0.0167(5) Uani 1 d .
H9 H -0.1771 0.5152 0.1998 0.020 Uiso 1 calc R
C10 C 0.0241(3) 0.5101(2) 0.23306(15) 0.0187(5) Uani 1 d .
H10 H 0.0557 0.5767 0.2672 0.022 Uiso 1 calc R
C11 C -0.2285(2) 0.31536(19) 0.09467(15) 0.0148(5) Uani 1 d .
C12 C -0.2332(2) 0.1990(2) 0.09034(15) 0.0160(5) Uani 1 d .
C13 C -0.3489(3) 0.1263(2) 0.06130(16) 0.0193(5) Uani 1 d .
H13 H -0.4315 0.1431 0.0496 0.023 Uiso 1 calc R
C14 C -0.3114(3) 0.0309(2) 0.05514(16) 0.0195(5) Uani 1 d .
H14 H -0.3627 -0.0313 0.0378 0.023 Uiso 1 calc R
C15 C -0.1745(3) 0.0447(2) 0.08111(15) 0.0162(5) Uani 1 d .
C16 C -0.0943(3) -0.03043(19) 0.08636(15) 0.0161(5) Uani 1 d .
C17 C 0.0401(3) -0.01189(19) 0.12199(15) 0.0155(5) Uani 1 d .
C18 C 0.1294(3) -0.0785(2) 0.10832(16) 0.0190(5) Uani 1 d .
H18 H 0.1118 -0.1393 0.0715 0.023 Uiso 1 calc R
C19 C 0.2486(3) -0.0446(2) 0.15578(16) 0.0183(5) Uani 1 d .
H19 H 0.3191 -0.0800 0.1528 0.022 Uiso 1 calc R
C20 C 0.2524(2) 0.04667(19) 0.20777(15) 0.0151(5) Uani 1 d .
C21 C 0.3602(2) 0.0916(2) 0.26978(15) 0.0161(5) Uani 1 d .
C22 C 0.3620(2) 0.1781(2) 0.32451(15) 0.0167(5) Uani 1 d .
C23 C 0.4654(3) 0.2273(2) 0.38777(16) 0.0201(6) Uani 1 d .
H23 H 0.5467 0.2077 0.3986 0.024 Uiso 1 calc R
C24 C 0.4207(3) 0.3071(2) 0.42786(16) 0.0202(6) Uani 1 d .
H24 H 0.4652 0.3538 0.4714 0.024 Uiso 1 calc R
C25 C 0.2877(2) 0.3053(2) 0.38902(15) 0.0154(5) Uani 1 d .
C26 C 0.1987(2) 0.37953(19) 0.41906(14) 0.0142(5) Uani 1 d .
C27 C -0.3432(2) 0.3590(2) 0.12131(15) 0.0171(5) Uani 1 d .
C28 C -0.3906(3) 0.4453(2) 0.09462(16) 0.0197(5) Uani 1 d .
H28 H -0.3595 0.4707 0.0555 0.024 Uiso 1 calc R
C29 C -0.4837(3) 0.4939(2) 0.12565(17) 0.0235(6) Uani 1 d .
H29 H -0.5137 0.5517 0.1076 0.028 Uiso 1 calc R
C30 C -0.5317(3) 0.4561(2) 0.18335(17) 0.0230(6) Uani 1 d .
H30 H -0.5937 0.4887 0.2043 0.028 Uiso 1 calc R
C31 C -0.4873(3) 0.3696(2) 0.20989(16) 0.0214(6) Uani 1 d .
H31 H -0.5200 0.3437 0.2483 0.026 Uiso 1 calc R
C32 C -0.3937(3) 0.3217(2) 0.17892(16) 0.0194(5) Uani 1 d .
H32 H -0.3643 0.2638 0.1970 0.023 Uiso 1 calc R
C33 C -0.2299(3) 0.32865(19) 0.00881(15) 0.0161(5) Uani 1 d .
C34 C -0.1261(3) 0.3748(2) -0.01224(16) 0.0216(6) Uani 1 d .
H34 H -0.0540 0.4014 0.0258 0.026 Uiso 1 calc R
C35 C -0.1296(3) 0.3816(2) -0.09012(17) 0.0257(6) Uani 1 d .
H35 H -0.0599 0.4135 -0.1035 0.031 Uiso 1 calc R
C36 C -0.2351(3) 0.3416(2) -0.14767(17) 0.0263(6) Uani 1 d .
H36 H -0.2363 0.3457 -0.1995 0.032 Uiso 1 calc R
C37 C -0.3388(3) 0.2952(2) -0.12725(16) 0.0240(6) Uani 1 d .
H37 H -0.4101 0.2678 -0.1656 0.029 Uiso 1 calc R
C38 C -0.3371(3) 0.2894(2) -0.04977(16) 0.0207(6) Uani 1 d .
H38 H -0.4079 0.2591 -0.0366 0.025 Uiso 1 calc R
C39 C -0.1451(2) -0.1400(2) 0.05509(16) 0.0177(5) Uani 1 d .
C40 C -0.2071(3) -0.1692(2) -0.02307(17) 0.0223(6) Uani 1 d .
H40 H -0.2178 -0.1200 -0.0551 0.027 Uiso 1 calc R
C41 C -0.2531(3) -0.2723(2) -0.05329(19) 0.0280(7) Uani 1 d .
H41 H -0.2934 -0.2919 -0.1056 0.034 Uiso 1 calc R
C42 C -0.2390(3) -0.3450(2) -0.0057(2) 0.0323(7) Uani 1 d .
H42 H -0.2691 -0.4138 -0.0260 0.039 Uiso 1 calc R
C43 C -0.1798(3) -0.3158(2) 0.0723(2) 0.0338(8) Uani 1 d .
H43 H -0.1729 -0.3648 0.1046 0.041 Uiso 1 calc R
C44 C -0.1309(3) -0.2142(2) 0.10265(19) 0.0268(6) Uani 1 d .
H44 H -0.0887 -0.1956 0.1546 0.032 Uiso 1 calc R
C45 C 0.4730(2) 0.0320(2) 0.27726(16) 0.0179(5) Uani 1 d .
C46 C 0.5555(3) 0.0336(3) 0.2272(2) 0.0302(7) Uani 1 d .
H46 H 0.5434 0.0743 0.1889 0.036 Uiso 1 calc R
C47 C 0.6565(3) -0.0259(3) 0.2346(2) 0.0385(8) Uani 1 d .
H47 H 0.7132 -0.0234 0.2018 0.046 Uiso 1 calc R
C48 C 0.6734(3) -0.0880(2) 0.2895(2) 0.0308(7) Uani 1 d .
H48 H 0.7405 -0.1283 0.2933 0.037 Uiso 1 calc R
C49 C 0.5920(3) -0.0911(3) 0.3388(2) 0.0352(8) Uani 1 d .
H49 H 0.6037 -0.1335 0.3760 0.042 Uiso 1 calc R
C50 C 0.4913(3) -0.0306(3) 0.33327(19) 0.0310(7) Uani 1 d .
H50 H 0.4363 -0.0322 0.3672 0.037 Uiso 1 calc R
C51 C 0.2496(2) 0.4917(2) 0.41838(15) 0.0149(5) Uani 1 d .
C52 C 0.2083(3) 0.5747(2) 0.46315(15) 0.0180(5) Uani 1 d .
H52 H 0.1559 0.5617 0.4967 0.022 Uiso 1 calc R
C53 C 0.2442(3) 0.6757(2) 0.45826(17) 0.0221(6) Uani 1 d .
H53 H 0.2151 0.7297 0.4881 0.026 Uiso 1 calc R
C54 C 0.3238(3) 0.6970(2) 0.40892(17) 0.0226(6) Uani 1 d .
H54 H 0.3474 0.7648 0.4053 0.027 Uiso 1 calc R
C55 C 0.3669(3) 0.6160(2) 0.36558(17) 0.0223(6) Uani 1 d .
H55 H 0.4206 0.6294 0.3328 0.027 Uiso 1 calc R
C56 C 0.3308(3) 0.5141(2) 0.37039(15) 0.0182(5) Uani 1 d .
H56 H 0.3615 0.4605 0.3411 0.022 Uiso 1 calc R
C57 C 0.2007(2) 0.3624(2) 0.50408(15) 0.0158(5) Uani 1 d .
C58 C 0.2939(3) 0.4131(2) 0.56731(16) 0.0202(5) Uani 1 d .
H58 H 0.3564 0.4595 0.5592 0.024 Uiso 1 calc R
C59 C 0.2949(3) 0.3955(2) 0.64239(16) 0.0238(6) Uani 1 d .
H59 H 0.3574 0.4305 0.6840 0.029 Uiso 1 calc R
C60 C 0.2038(3) 0.3263(2) 0.65564(17) 0.0259(6) Uani 1 d .
H60 H 0.2046 0.3148 0.7060 0.031 Uiso 1 calc R
C61 C 0.1112(3) 0.2742(2) 0.59345(18) 0.0281(7) Uani 1 d .
H61 H 0.0497 0.2273 0.6020 0.034 Uiso 1 calc R
C62 C 0.1099(3) 0.2918(2) 0.51824(16) 0.0223(6) Uani 1 d .
H62 H 0.0476 0.2560 0.4768 0.027 Uiso 1 calc R
C63 C 0.1297(3) 0.9986(3) 0.3795(2) 0.0376(8) Uani 1 d .
H63 H 0.1583 1.0557 0.3560 0.045 Uiso 1 calc R

loop_
_atom_site_aniso_label
_atom_site_aniso_U_11
_atom_site_aniso_U_22
_atom_site_aniso_U_33
_atom_site_aniso_U_23
_atom_site_aniso_U_13
_atom_site_aniso_U_12
Fe1 0.01375(19) 0.01453(18) 0.01063(17) 0.00236(13) 0.00348(13) 0.00430(13)
S1 0.0148(3) 0.0152(3) 0.0146(3) -0.0011(2) 0.0017(2) 0.0059(2)
Cl1 0.0345(5) 0.0408(5) 0.0703(7) 0.0222(5) 0.0155(4) 0.0066(4)
Cl2 0.0521(6) 0.0444(5) 0.0443(5) 0.0165(4) 0.0160(4) 0.0058(4)
Cl3 0.0399(5) 0.1084(10) 0.0350(5) 0.0165(6) 0.0067(4) 0.0138(6)
N1 0.0185(11) 0.0162(11) 0.0140(10) 0.0021(8) 0.0030(9) 0.0041(8)
N2 0.0148(11) 0.0164(11) 0.0161(10) 0.0007(8) 0.0041(8) 0.0047(8)
C1 0.0156(12) 0.0200(13) 0.0153(12) 0.0050(10) 0.0057(10) 0.0045(10)
C2 0.0150(12) 0.0152(12) 0.0133(11) 0.0028(9) 0.0035(9) 0.0040(9)
C3 0.0148(12) 0.0177(12) 0.0122(11) 0.0033(9) 0.0057(9) 0.0073(9)
C4 0.0184(13) 0.0196(13) 0.0124(11) 0.0043(10) 0.0046(10) 0.0065(10)
C5 0.0148(12) 0.0219(13) 0.0152(12) 0.0032(10) 0.0054(10) 0.0062(10)
C6 0.0187(13) 0.0227(13) 0.0130(12) 0.0055(10) 0.0052(10) 0.0009(10)
C7 0.0168(13) 0.0206(13) 0.0117(11) 0.0051(10) 0.0039(10) 0.0038(10)
C8 0.0156(12) 0.0181(12) 0.0118(11) 0.0055(9) 0.0019(9) 0.0048(9)
C9 0.0219(13) 0.0158(12) 0.0140(12) 0.0051(10) 0.0039(10) 0.0061(10)
C10 0.0261(14) 0.0156(12) 0.0145(12) 0.0052(10) 0.0033(11) 0.0016(10)
C11 0.0154(12) 0.0155(12) 0.0139(12) 0.0032(9) 0.0022(10) 0.0056(9)
C12 0.0163(12) 0.0179(13) 0.0131(11) 0.0023(10) 0.0005(10) 0.0043(10)
C13 0.0150(13) 0.0212(13) 0.0219(13) 0.0053(11) 0.0022(10) 0.0045(10)
C14 0.0179(13) 0.0174(13) 0.0212(13) 0.0017(10) 0.0017(11) 0.0001(10)
C15 0.0184(13) 0.0165(12) 0.0139(12) 0.0024(10) 0.0040(10) 0.0021(10)
C16 0.0209(13) 0.0145(12) 0.0127(11) 0.0017(9) 0.0036(10) 0.0028(10)
C17 0.0200(13) 0.0126(12) 0.0130(11) 0.0004(9) 0.0026(10) 0.0024(9)
C18 0.0215(14) 0.0146(12) 0.0200(13) 0.0000(10) 0.0040(11) 0.0042(10)
C19 0.0189(13) 0.0181(13) 0.0199(13) 0.0032(10) 0.0066(11) 0.0086(10)
C20 0.0152(12) 0.0156(12) 0.0164(12) 0.0045(10) 0.0047(10) 0.0074(9)
C21 0.0180(13) 0.0160(12) 0.0157(12) 0.0043(10) 0.0053(10) 0.0042(10)
C22 0.0154(12) 0.0199(13) 0.0162(12) 0.0041(10) 0.0045(10) 0.0057(10)
C23 0.0172(13) 0.0213(13) 0.0197(13) 0.0008(11) 0.0000(11) 0.0058(10)
C24 0.0172(13) 0.0229(14) 0.0179(13) -0.0008(11) 0.0001(11) 0.0049(10)
C25 0.0150(12) 0.0187(12) 0.0132(11) 0.0035(10) 0.0029(10) 0.0055(9)
C26 0.0151(12) 0.0168(12) 0.0113(11) 0.0021(9) 0.0034(9) 0.0058(9)
C27 0.0149(12) 0.0166(12) 0.0172(12) -0.0018(10) 0.0010(10) 0.0030(9)
C28 0.0193(13) 0.0196(13) 0.0190(13) 0.0021(10) 0.0019(11) 0.0047(10)
C29 0.0213(14) 0.0211(14) 0.0255(14) -0.0001(11) 0.0007(11) 0.0069(11)
C30 0.0136(13) 0.0256(14) 0.0251(14) -0.0056(11) 0.0005(11) 0.0064(11)
C31 0.0182(13) 0.0276(15) 0.0178(13) 0.0008(11) 0.0048(11) 0.0031(11)
C32 0.0167(13) 0.0222(13) 0.0187(13) 0.0047(10) 0.0010(10) 0.0048(10)
C33 0.0206(13) 0.0146(12) 0.0140(12) 0.0035(9) 0.0024(10) 0.0095(10)
C34 0.0273(15) 0.0214(14) 0.0166(13) 0.0040(10) 0.0052(11) 0.0041(11)
C35 0.0309(16) 0.0286(15) 0.0214(14) 0.0100(12) 0.0083(12) 0.0082(12)
C36 0.0398(18) 0.0260(15) 0.0160(13) 0.0059(11) 0.0073(12) 0.0145(13)
C37 0.0310(16) 0.0213(14) 0.0166(13) 0.0001(11) -0.0023(11) 0.0107(12)
C38 0.0215(14) 0.0210(13) 0.0191(13) 0.0025(11) 0.0023(11) 0.0082(11)
C39 0.0159(12) 0.0152(12) 0.0214(13) 0.0020(10) 0.0030(10) 0.0027(10)
C40 0.0239(14) 0.0200(14) 0.0215(14) 0.0016(11) 0.0033(11) 0.0021(11)
C41 0.0256(15) 0.0235(15) 0.0294(16) -0.0040(12) 0.0007(13) 0.0001(12)
C42 0.0248(16) 0.0160(14) 0.050(2) 0.0023(13) -0.0029(14) -0.0008(11)
C43 0.0306(17) 0.0237(15) 0.046(2) 0.0176(14) -0.0029(15) 0.0013(13)
C44 0.0261(15) 0.0244(15) 0.0277(15) 0.0091(12) -0.0022(12) 0.0007(12)
C45 0.0139(12) 0.0184(13) 0.0196(13) -0.0008(10) 0.0016(10) 0.0063(10)
C46 0.0285(16) 0.0339(17) 0.0367(17) 0.0170(14) 0.0149(14) 0.0141(13)
C47 0.0303(18) 0.047(2) 0.050(2) 0.0183(17) 0.0235(16) 0.0191(15)
C48 0.0209(15) 0.0310(16) 0.0410(18) 0.0062(14) 0.0037(13) 0.0162(12)
C49 0.0367(18) 0.0394(19) 0.0365(18) 0.0186(15) 0.0087(15) 0.0206(15)
C50 0.0300(17) 0.0413(18) 0.0313(16) 0.0174(14) 0.0149(14) 0.0188(14)
C51 0.0135(12) 0.0167(12) 0.0135(11) 0.0027(9) 0.0002(9) 0.0025(9)
C52 0.0180(13) 0.0205(13) 0.0161(12) 0.0027(10) 0.0046(10) 0.0053(10)
C53 0.0218(14) 0.0196(13) 0.0231(14) 0.0009(11) 0.0019(11) 0.0061(11)
C54 0.0212(14) 0.0195(13) 0.0256(14) 0.0079(11) -0.0014(11) 0.0018(10)
C55 0.0181(13) 0.0297(15) 0.0193(13) 0.0080(11) 0.0023(11) -0.0002(11)
C56 0.0170(13) 0.0229(13) 0.0144(12) 0.0019(10) 0.0031(10) 0.0039(10)
C57 0.0187(13) 0.0174(12) 0.0137(12) 0.0038(10) 0.0052(10) 0.0096(10)
C58 0.0213(14) 0.0214(13) 0.0175(13) 0.0026(10) 0.0027(11) 0.0064(10)
C59 0.0293(15) 0.0263(15) 0.0136(12) 0.0007(11) -0.0013(11) 0.0116(12)
C60 0.0399(18) 0.0278(15) 0.0147(13) 0.0088(11) 0.0077(12) 0.0189(13)
C61 0.0384(18) 0.0258(15) 0.0238(15) 0.0097(12) 0.0108(13) 0.0039(13)
C62 0.0296(15) 0.0219(14) 0.0153(13) 0.0049(10) 0.0035(11) 0.0020(11)
C63 0.0336(18) 0.043(2) 0.0402(19) 0.0175(16) 0.0112(15) 0.0028(15)

loop_
_atom_type_symbol
_atom_type_description
_atom_type_scat_dispersion_real
_atom_type_scat_dispersion_imag
_atom_type_scat_source
C C 0.0033 0.0016 'International Tables Vol C Tables 4.2.6.8 and 6.1.1.4'
H H 0.0000 0.0000 'International Tables Vol C Tables 4.2.6.8 and 6.1.1.4'
N N 0.0061 0.0033 'International Tables Vol C Tables 4.2.6.8 and 6.1.1.4'
S S 0.1246 0.1234 'International Tables Vol C Tables 4.2.6.8 and 6.1.1.4'
Fe Fe 0.3463 0.8444 'International Tables Vol C Tables 4.2.6.8 and 6.1.1.4'
Cl Cl 0.1484 0.1585 'International Tables Vol C Tables 4.2.6.8 and 6.1.1.4'

loop_
_geom_angle_atom_site_label_1
_geom_angle_atom_site_label_2
_geom_angle_atom_site_label_3
_geom_angle
C10 Fe1 C4 103.84(11)
C10 Fe1 C9 41.23(11)
C4 Fe1 C9 115.30(11)
C10 Fe1 C3 115.35(11)
C4 Fe1 C3 41.43(10)
C9 Fe1 C3 149.63(11)
C10 Fe1 C6 40.77(11)
C4 Fe1 C6 125.32(11)
C9 Fe1 C6 68.63(11)
C3 Fe1 C6 106.63(11)
C10 Fe1 C5 124.66(11)
C4 Fe1 C5 40.80(10)
C9 Fe1 C5 106.04(11)
C3 Fe1 C5 69.26(10)
C6 Fe1 C5 162.85(11)
C10 Fe1 C2 151.61(11)
C4 Fe1 C2 68.42(10)
C9 Fe1 C2 167.06(11)
C3 Fe1 C2 40.76(10)
C6 Fe1 C2 120.33(11)
C5 Fe1 C2 68.12(10)
C10 Fe1 C8 69.24(10)
C4 Fe1 C8 151.22(10)
C9 Fe1 C8 41.18(10)
C3 Fe1 C8 167.07(10)
C6 Fe1 C8 68.36(10)
C5 Fe1 C8 119.09(10)
C2 Fe1 C8 130.44(10)
C10 Fe1 C7 68.61(11)
C4 Fe1 C7 164.57(11)
C9 Fe1 C7 68.52(10)
C3 Fe1 C7 128.27(10)
C6 Fe1 C7 40.44(10)
C5 Fe1 C7 154.49(11)
C2 Fe1 C7 111.44(10)
C8 Fe1 C7 40.41(10)
C10 Fe1 C1 163.86(11)
C4 Fe1 C1 68.24(11)
C9 Fe1 C1 127.97(11)
C3 Fe1 C1 68.69(10)
C6 Fe1 C1 155.18(11)
C5 Fe1 C1 40.38(10)
C2 Fe1 C1 40.31(10)
C8 Fe1 C1 110.51(10)
C7 Fe1 C1 122.36(11)
C17 S1 C20 91.75(13)
C12 N1 C15 106.3(2)
C25 N2 C22 105.7(2)
C5 C1 C2 108.2(2)
C5 C1 Fe1 69.30(15)
C2 C1 Fe1 69.69(15)
C5 C1 H1 125.9
C2 C1 H1 125.9
Fe1 C1 H1 125.9
C1 C2 C3 108.8(2)
C1 C2 Fe1 70.00(15)
C3 C2 Fe1 68.90(14)
C1 C2 H2 125.6
C3 C2 H2 125.6
Fe1 C2 H2 125.6
C2 C3 C4 106.6(2)
C2 C3 C26 127.6(2)
C4 C3 C26 124.6(2)
C2 C3 Fe1 70.34(14)
C4 C3 Fe1 68.91(14)
C26 C3 Fe1 135.27(18)
C5 C4 C3 108.6(2)
C5 C4 Fe1 70.35(15)
C3 C4 Fe1 69.66(14)
C5 C4 H4 125.7
C3 C4 H4 125.7
Fe1 C4 H4 125.7
C1 C5 C4 107.8(2)
C1 C5 Fe1 70.32(15)
C4 C5 Fe1 68.85(15)
C1 C5 H5 126.1
C4 C5 H5 126.1
Fe1 C5 H5 126.1
C10 C6 C7 108.7(2)
C10 C6 Fe1 68.99(15)
C7 C6 Fe1 70.49(15)
C10 C6 H6 125.7
C7 C6 H6 125.7
Fe1 C6 H6 125.7
C6 C7 C8 108.4(2)
C6 C7 Fe1 69.08(15)
C8 C7 Fe1 69.79(14)
C6 C7 H7 125.8
C8 C7 H7 125.8
Fe1 C7 H7 125.8
C7 C8 C9 107.1(2)
C7 C8 C11 128.1(2)
C9 C8 C11 124.4(2)
C7 C8 Fe1 69.80(14)
C9 C8 Fe1 68.21(14)
C11 C8 Fe1 132.43(18)
C10 C9 C8 108.2(2)
C10 C9 Fe1 69.28(15)
C8 C9 Fe1 70.62(14)
C10 C9 H9 125.9
C8 C9 H9 125.9
Fe1 C9 H9 125.9
C6 C10 C9 107.6(2)
C6 C10 Fe1 70.25(15)
C9 C10 Fe1 69.49(15)
C6 C10 H10 126.2
C9 C10 H10 126.2
Fe1 C10 H10 126.2
C12 C11 C8 112.9(2)
C12 C11 C27 112.1(2)
C8 C11 C27 107.4(2)
C12 C11 C33 103.4(2)
C8 C11 C33 110.7(2)
C27 C11 C33 110.4(2)
N1 C12 C13 111.5(2)
N1 C12 C11 123.4(2)
C13 C12 C11 124.5(2)
C14 C13 C12 106.4(2)
C14 C13 H13 126.8
C12 C13 H13 126.8
C13 C14 C15 106.2(2)
C13 C14 H14 126.9
C15 C14 H14 126.9
C16 C15 N1 122.8(2)
C16 C15 C14 127.6(2)
N1 C15 C14 109.6(2)
C15 C16 C17 124.8(2)
C15 C16 C39 119.2(2)
C17 C16 C39 116.0(2)
C18 C17 C16 125.4(2)
C18 C17 S1 111.2(2)
C16 C17 S1 123.22(19)
C17 C18 C19 112.7(2)
C17 C18 H18 123.7
C19 C18 H18 123.7
C20 C19 C18 113.9(2)
C20 C19 H19 123.1
C18 C19 H19 123.1
C19 C20 C21 124.8(2)
C19 C20 S1 110.4(2)
C21 C20 S1 124.64(19)
C22 C21 C20 125.1(2)
C22 C21 C45 118.6(2)
C20 C21 C45 116.1(2)
C21 C22 N2 122.3(2)
C21 C22 C23 128.3(2)
N2 C22 C23 109.4(2)
C24 C23 C22 106.6(2)
C24 C23 H23 126.7
C22 C23 H23 126.7
C23 C24 C25 106.2(2)
C23 C24 H24 126.9
C25 C24 H24 126.9
N2 C25 C24 112.0(2)
N2 C25 C26 124.6(2)
C24 C25 C26 123.3(2)
C25 C26 C3 114.3(2)
C25 C26 C51 109.4(2)
C3 C26 C51 109.7(2)
C25 C26 C57 104.8(2)
C3 C26 C57 107.5(2)
C51 C26 C57 111.1(2)
C32 C27 C28 118.0(2)
C32 C27 C11 121.3(2)
C28 C27 C11 120.3(2)
C29 C28 C27 121.1(3)
C29 C28 H28 119.5
C27 C28 H28 119.5
C30 C29 C28 120.0(3)
C30 C29 H29 120.0
C28 C29 H29 120.0
C29 C30 C31 119.9(3)
C29 C30 H30 120.0
C31 C30 H30 120.0
C30 C31 C32 119.8(3)
C30 C31 H31 120.1
C32 C31 H31 120.1
C31 C32 C27 121.2(3)
C31 C32 H32 119.4
C27 C32 H32 119.4
C34 C33 C38 118.5(2)
C34 C33 C11 122.1(2)
C38 C33 C11 119.3(2)
C33 C34 C35 120.3(3)
C33 C34 H34 119.8
C35 C34 H34 119.8
C36 C35 C34 120.9(3)
C36 C35 H35 119.6
C34 C35 H35 119.6
C35 C36 C37 119.2(3)
C35 C36 H36 120.4
C37 C36 H36 120.4
C36 C37 C38 120.4(3)
C36 C37 H37 119.8
C38 C37 H37 119.8
C37 C38 C33 120.8(3)
C37 C38 H38 119.6
C33 C38 H38 119.6
C44 C39 C40 119.5(3)
C44 C39 C16 120.9(2)
C40 C39 C16 119.6(2)
C39 C40 C41 120.0(3)
C39 C40 H40 120.0
C41 C40 H40 120.0
C42 C41 C40 120.1(3)
C42 C41 H41 120.0
C40 C41 H41 120.0
C41 C42 C43 120.0(3)
C41 C42 H42 120.0
C43 C42 H42 120.0
C42 C43 C44 120.5(3)
C42 C43 H43 119.7
C44 C43 H43 119.7
C43 C44 C39 119.8(3)
C43 C44 H44 120.1
C39 C44 H44 120.1
C46 C45 C50 119.3(3)
C46 C45 C21 121.7(3)
C50 C45 C21 118.9(2)
C45 C46 C47 119.7(3)
C45 C46 H46 120.2
C47 C46 H46 120.2
C48 C47 C46 120.7(3)
C48 C47 H47 119.7
C46 C47 H47 119.7
C49 C48 C47 120.2(3)
C49 C48 H48 119.9
C47 C48 H48 119.9
C48 C49 C50 120.0(3)
C48 C49 H49 120.0
C50 C49 H49 120.0
C45 C50 C49 120.1(3)
C45 C50 H50 119.9
C49 C50 H50 119.9
C56 C51 C52 117.8(2)
C56 C51 C26 121.8(2)
C52 C51 C26 120.2(2)
C53 C52 C51 121.1(3)
C53 C52 H52 119.4
C51 C52 H52 119.4
C52 C53 C54 120.4(3)
C52 C53 H53 119.8
C54 C53 H53 119.8
C55 C54 C53 119.1(3)
C55 C54 H54 120.5
C53 C54 H54 120.5
C54 C55 C56 120.6(3)
C54 C55 H55 119.7
C56 C55 H55 119.7
C51 C56 C55 120.9(3)
C51 C56 H56 119.5
C55 C56 H56 119.5
C58 C57 C62 117.9(2)
C58 C57 C26 122.0(2)
C62 C57 C26 120.0(2)
C59 C58 C57 120.9(3)
C59 C58 H58 119.5
C57 C58 H58 119.5
C60 C59 C58 120.5(3)
C60 C59 H59 119.8
C58 C59 H59 119.8
C59 C60 C61 119.4(3)
C59 C60 H60 120.3
C61 C60 H60 120.3
C60 C61 C62 120.2(3)
C60 C61 H61 119.9
C62 C61 H61 119.9
C61 C62 C57 120.9(3)
C61 C62 H62 119.5
C57 C62 H62 119.5
Cl3 C63 Cl1 110.7(2)
Cl3 C63 Cl2 110.5(2)
Cl1 C63 Cl2 110.4(2)
Cl3 C63 H63 108.4
Cl1 C63 H63 108.4
Cl2 C63 H63 108.4

loop_
_geom_bond_atom_site_label_1
_geom_bond_atom_site_label_2
_geom_bond_distance
Fe1 C10 2.028(3)
Fe1 C4 2.030(3)
Fe1 C9 2.030(3)
Fe1 C3 2.040(3)
Fe1 C6 2.044(3)
Fe1 C5 2.050(3)
Fe1 C2 2.059(3)
Fe1 C8 2.063(3)
Fe1 C7 2.063(3)
Fe1 C1 2.063(3)
S1 C17 1.733(3)
S1 C20 1.735(3)
Cl1 C63 1.755(4)
Cl2 C63 1.763(4)
Cl3 C63 1.751(4)
N1 C12 1.306(3)
N1 C15 1.403(3)
N2 C25 1.310(3)
N2 C22 1.413(3)
C1 C5 1.420(4)
C1 C2 1.420(4)
C1 H1 0.9800
C2 C3 1.428(4)
C2 H2 0.9800
C3 C4 1.440(3)
C3 C26 1.535(3)
C4 C5 1.422(4)
C4 H4 0.9800
C5 H5 0.9800
C6 C10 1.418(4)
C6 C7 1.420(4)
C6 H6 0.9800
C7 C8 1.425(4)
C7 H7 0.9800
C8 C9 1.440(4)
C8 C11 1.532(4)
C9 C10 1.429(4)
C9 H9 0.9800
C10 H10 0.9800
C11 C12 1.523(4)
C11 C27 1.534(4)
C11 C33 1.562(4)
C12 C13 1.474(4)
C13 C14 1.345(4)
C13 H13 0.9300
C14 C15 1.454(4)
C14 H14 0.9300
C15 C16 1.368(4)
C16 C17 1.455(4)
C16 C39 1.486(4)
C17 C18 1.385(4)
C18 C19 1.395(4)
C18 H18 0.9300
C19 C20 1.386(4)
C19 H19 0.9300
C20 C21 1.452(4)
C21 C22 1.371(4)
C21 C45 1.497(4)
C22 C23 1.449(4)
C23 C24 1.348(4)
C23 H23 0.9300
C24 C25 1.468(4)
C24 H24 0.9300
C25 C26 1.533(3)
C26 C51 1.547(4)
C26 C57 1.561(3)
C27 C32 1.394(4)
C27 C28 1.397(4)
C28 C29 1.391(4)
C28 H28 0.9300
C29 C30 1.384(4)
C29 H29 0.9300
C30 C31 1.387(4)
C30 H30 0.9300
C31 C32 1.392(4)
C31 H31 0.9300
C32 H32 0.9300
C33 C34 1.388(4)
C33 C38 1.400(4)
C34 C35 1.395(4)
C34 H34 0.9300
C35 C36 1.381(4)
C35 H35 0.9300
C36 C37 1.383(4)
C36 H36 0.9300
C37 C38 1.389(4)
C37 H37 0.9300
C38 H38 0.9300
C39 C44 1.392(4)
C39 C40 1.395(4)
C40 C41 1.396(4)
C40 H40 0.9300
C41 C42 1.377(5)
C41 H41 0.9300
C42 C43 1.385(5)
C42 H42 0.9300
C43 C44 1.387(4)
C43 H43 0.9300
C44 H44 0.9300
C45 C46 1.384(4)
C45 C50 1.389(4)
C46 C47 1.391(4)
C46 H46 0.9300
C47 C48 1.368(5)
C47 H47 0.9300
C48 C49 1.366(5)
C48 H48 0.9300
C49 C50 1.397(4)
C49 H49 0.9300
C50 H50 0.9300
C51 C56 1.393(4)
C51 C52 1.400(4)
C52 C53 1.385(4)
C52 H52 0.9300
C53 C54 1.394(4)
C53 H53 0.9300
C54 C55 1.379(4)
C54 H54 0.9300
C55 C56 1.396(4)
C55 H55 0.9300
C56 H56 0.9300
C57 C58 1.392(4)
C57 C62 1.397(4)
C58 C59 1.390(4)
C58 H58 0.9300
C59 C60 1.379(5)
C59 H59 0.9300
C60 C61 1.384(4)
C60 H60 0.9300
C61 C62 1.391(4)
C61 H61 0.9300
C62 H62 0.9300
C63 H63 0.9800
